data_4077563
loop_
_publ_author_name
'Rickard, Clifton E. F.'
'Roper, Warren R.'
'Williamson, Alex'
'Wright, L. James'

_publ_section_title
;
 Reactions ofcisandtransBcat, Aryl Osmium Complexes (cat = 1,2-O2C6H4).
 Bis(Bcat) Complexes of Osmium and Ruthenium and a Structural Comparison
 ofcisandtransIsomers of Os(Bcat)I(CO)2(PPh3)2
;
_journal_issue 21
_journal_name_full Organometallics
_journal_page_first 4344
_journal_paper_doi 10.1021/om0004601
_journal_volume 19
_journal_year 2000
_chemical_formula_moiety 'C40 H30 Cl4 O2 Os P2'
_chemical_formula_sum 'C40 H30 Cl4 O2 Os P2'
_chemical_formula_weight 936.58
_chemical_name_systematic
; 
 ? 
;
_space_group_IT_number 61
_symmetry_cell_setting orthorhombic
_symmetry_space_group_name_Hall '-P 2ac 2ab'
_symmetry_space_group_name_H-M 'P b c a'
_atom_sites_solution_hydrogens geom
_atom_sites_solution_primary direct
_atom_sites_solution_secondary difmap
_audit_creation_method SHELXL-97
_cell_angle_alpha 90.00
_cell_angle_beta 90.00
_cell_angle_gamma 90.00
_cell_formula_units_Z 8
_cell_length_a 12.07120(10)
_cell_length_b 17.26220(10)
_cell_length_c 34.63010(10)
_cell_measurement_reflns_used 8192
_cell_measurement_temperature 200(2)
_cell_measurement_theta_max 26
_cell_measurement_theta_min 2
_cell_volume 7216.06(8)
_computing_cell_refinement 'Siemens SMART'
_computing_data_collection 'Siemens SMART (Siemens, 1995)'
_computing_data_reduction 'Siemens SAINT  (Siemens, 1995)'
_computing_molecular_graphics 'Siemens SHELXTL (Siemens, 1994)'
_computing_publication_material SHELXL-97
_computing_structure_refinement 'SHELXL-97 Sheldrick, (1997)'
_computing_structure_solution 'SHELXS Sheldrick, (1990)'
_diffrn_ambient_temperature 200(2)
_diffrn_measured_fraction_theta_full 0.896
_diffrn_measured_fraction_theta_max 0.896
_diffrn_measurement_device_type 'Siemens SMART'
_diffrn_measurement_method 'Area detector \w scans'
_diffrn_radiation_monochromator graphite
_diffrn_radiation_source 'fine-focus sealed tube'
_diffrn_radiation_type MoK\a
_diffrn_radiation_wavelength 0.71073
_diffrn_reflns_av_R_equivalents 0.0255
_diffrn_reflns_av_sigmaI/netI 0.0186
_diffrn_reflns_limit_h_max 15
_diffrn_reflns_limit_h_min 0
_diffrn_reflns_limit_k_max 21
_diffrn_reflns_limit_k_min 0
_diffrn_reflns_limit_l_max 44
_diffrn_reflns_limit_l_min 0
_diffrn_reflns_number 43497
_diffrn_reflns_theta_full 27.15
_diffrn_reflns_theta_max 27.15
_diffrn_reflns_theta_min 2.06
_diffrn_standards_decay_% 0
_exptl_absorpt_coefficient_mu 3.955
_exptl_absorpt_correction_T_max 0.6274
_exptl_absorpt_correction_T_min 0.2874
_exptl_absorpt_correction_type multi-scan
_exptl_absorpt_process_details 'Blessing, 1995'
_exptl_crystal_colour Colourless
_exptl_crystal_density_diffrn 1.724
_exptl_crystal_density_method 'not measured'
_exptl_crystal_description Prism
_exptl_crystal_F_000 3680
_exptl_crystal_size_max 0.42
_exptl_crystal_size_mid 0.21
_exptl_crystal_size_min 0.13
_refine_diff_density_max 1.468
_refine_diff_density_min -2.150
_refine_diff_density_rms 0.118
_refine_ls_extinction_method none
_refine_ls_goodness_of_fit_ref 1.393
_refine_ls_hydrogen_treatment mixed
_refine_ls_matrix_type full
_refine_ls_number_parameters 442
_refine_ls_number_reflns 7861
_refine_ls_number_restraints 0
_refine_ls_restrained_S_all 1.393
_refine_ls_R_factor_all 0.0468
_refine_ls_R_factor_gt 0.0434
_refine_ls_shift/su_max 0.006
_refine_ls_shift/su_mean 0.001
_refine_ls_structure_factor_coef Fsqd
_refine_ls_weighting_details 'w=1/[\s^2^(Fo^2^)+(0.0000P)^2^+49.2765P] where P=(Fo^2^+2Fc^2^)/3'
_refine_ls_weighting_scheme calc
_refine_ls_wR_factor_gt 0.0902
_refine_ls_wR_factor_ref 0.0914
_reflns_number_gt 7319
_reflns_number_total 7861
_reflns_threshold_expression >2sigma(I)
_cod_data_source_file om0004601.cif
_cod_data_source_block '[12]'
_cod_depositor_comments
;
The following automatic conversions were performed:

'_symmetry_cell_setting' value 'Orthorhombic' changed to
'orthorhombic' according to
/home/saulius/struct/CIF-dictionaries/cif_core.dic dictionary named
'cif_core.dic' version 2.4.2 from
2011-04-26.

'_exptl_absorpt_correction_type' value 'Multi-scan'
changed to 'multi-scan' according to
/home/saulius/struct/CIF-dictionaries/cif_core.dic dictionary named
'cif_core.dic' version 2.4.2 from 2011-04-26.

Automatic conversion script
Id: cif_fix_values 1715 2011-07-08 13:25:40Z adriana 

The following automatic conversions were performed:

'_refine_ls_weighting_scheme' value 'calc
w=1/[\s^2^(Fo^2^)+(0.0000P)^2^+49.2765P] where P=(Fo^2^+2Fc^2^)/3'
was changed to 'calc'. New tag '_refine_ls_weighting_details' was
created. The value of the new tag was set to
'w=1/[\s^2^(Fo^2^)+(0.0000P)^2^+49.2765P] where P=(Fo^2^+2Fc^2^)/3'.

Automatic conversion script
Id: cif_fix_values 3143 2015-03-26 13:38:13Z robertas 
;
_cod_original_sg_symbol_H-M 'P bca'
_cod_database_code 4077563

loop_
_symmetry_equiv_pos_as_xyz
'x, y, z'
'-x+1/2, -y, z+1/2'
'-x, y+1/2, -z+1/2'
'x+1/2, -y+1/2, -z'
'-x, -y, -z'
'x-1/2, y, -z-1/2'
'x, -y-1/2, z-1/2'
'-x-1/2, y-1/2, z'

loop_
_atom_site_label
_atom_site_type_symbol
_atom_site_fract_x
_atom_site_fract_y
_atom_site_fract_z
_atom_site_U_iso_or_equiv
_atom_site_adp_type
_atom_site_occupancy
_atom_site_calc_flag
_atom_site_refinement_flags
Os Os 0.727082(16) 0.381867(12) 0.116673(6) 0.01886(6) Uani 1 d .
P1 P 0.52567(11) 0.37778(8) 0.12459(4) 0.0220(3) Uani 1 d .
P2 P 0.92831(11) 0.38663(8) 0.10980(4) 0.0209(3) Uani 1 d .
Cl1 Cl 0.72420(13) 0.42493(10) 0.04849(5) 0.0372(4) Uani 1 d .
Cl2 Cl 0.81532(15) 0.48369(10) 0.20535(5) 0.0409(4) Uani 1 d .
Cl4 Cl 0.64611(14) 0.56739(9) 0.10547(5) 0.0394(4) Uani 1 d .
Cl3 Cl 0.72200(17) 0.62975(10) 0.18275(7) 0.0566(5) Uani 1 d .
O1 O 0.7323(4) 0.3081(2) 0.19294(14) 0.0322(10) Uani 1 d .
O2 O 0.7285(4) 0.2266(3) 0.07365(14) 0.0370(11) Uani 1 d .
C1 C 0.7317(5) 0.3369(4) 0.1668(2) 0.0302(13) Uani 1 d .
C2 C 0.7282(5) 0.2817(3) 0.09114(17) 0.0259(12) Uani 1 d .
C3 C 0.7486(6) 0.5327(4) 0.1694(2) 0.0377(15) Uani 1 d .
C4 C 0.7193(5) 0.4991(3) 0.13762(19) 0.0302(13) Uani 1 d .
C11 C 0.4428(5) 0.3741(3) 0.08065(17) 0.0260(12) Uani 1 d .
C12 C 0.3648(5) 0.3159(4) 0.0740(2) 0.0346(14) Uani 1 d .
H12A H 0.3553 0.2753 0.0922 0.042 Uiso 1 calc R
C13 C 0.3006(6) 0.3179(4) 0.0403(2) 0.0440(18) Uani 1 d .
H13A H 0.2478 0.2782 0.0357 0.053 Uiso 1 calc R
C14 C 0.3133(6) 0.3767(5) 0.0140(2) 0.0456(18) Uani 1 d .
H14A H 0.2685 0.3777 -0.0085 0.055 Uiso 1 calc R
C15 C 0.3901(5) 0.4340(4) 0.02010(19) 0.0381(15) Uani 1 d .
H15A H 0.3989 0.4743 0.0017 0.046 Uiso 1 calc R
C16 C 0.4550(5) 0.4330(4) 0.05330(17) 0.0297(13) Uani 1 d .
H16A H 0.5082 0.4727 0.0574 0.036 Uiso 1 calc R
C21 C 0.4666(5) 0.4586(3) 0.15191(17) 0.0241(12) Uani 1 d .
C22 C 0.3811(5) 0.5056(4) 0.13779(19) 0.0321(14) Uani 1 d .
H22A H 0.3505 0.4957 0.1130 0.038 Uiso 1 calc R
C23 C 0.3410(6) 0.5664(4) 0.1598(2) 0.0419(17) Uani 1 d .
H23A H 0.2839 0.5987 0.1499 0.050 Uiso 1 calc R
C24 C 0.3842(6) 0.5802(4) 0.1964(2) 0.0429(17) Uani 1 d .
H24A H 0.3568 0.6221 0.2114 0.051 Uiso 1 calc R
C25 C 0.4670(6) 0.5332(4) 0.2108(2) 0.0396(16) Uani 1 d .
H25A H 0.4958 0.5423 0.2360 0.047 Uiso 1 calc R
C26 C 0.5083(5) 0.4727(4) 0.18869(18) 0.0303(13) Uani 1 d .
H26A H 0.5654 0.4406 0.1987 0.036 Uiso 1 calc R
C31 C 0.4762(5) 0.2947(3) 0.15326(18) 0.0266(12) Uani 1 d .
C32 C 0.5246(6) 0.2230(4) 0.1503(2) 0.0442(18) Uani 1 d .
H32A H 0.5852 0.2159 0.1332 0.053 Uiso 1 calc R
C33 C 0.4868(6) 0.1604(4) 0.1721(3) 0.052(2) Uani 1 d .
H33A H 0.5214 0.1112 0.1694 0.062 Uiso 1 calc R
C34 C 0.4005(6) 0.1693(4) 0.1971(2) 0.0461(18) Uani 1 d .
H34A H 0.3753 0.1269 0.2122 0.055 Uiso 1 calc R
C35 C 0.3506(7) 0.2405(5) 0.1999(2) 0.053(2) Uani 1 d .
H35A H 0.2896 0.2470 0.2170 0.064 Uiso 1 calc R
C36 C 0.3871(6) 0.3025(4) 0.1786(2) 0.0443(18) Uani 1 d .
H36A H 0.3513 0.3513 0.1812 0.053 Uiso 1 calc R
C41 C 0.9906(5) 0.4705(3) 0.08568(15) 0.0220(11) Uani 1 d .
C42 C 1.1011(5) 0.4651(4) 0.0736(2) 0.0357(15) Uani 1 d .
H42A H 1.1410 0.4181 0.0769 0.043 Uiso 1 calc R
C43 C 1.1521(5) 0.5288(4) 0.0567(2) 0.0390(16) Uani 1 d .
H43A H 1.2270 0.5249 0.0484 0.047 Uiso 1 calc R
C44 C 1.0960(5) 0.5968(4) 0.05173(19) 0.0342(14) Uani 1 d .
H44A H 1.1318 0.6401 0.0402 0.041 Uiso 1 calc R
C45 C 0.9877(6) 0.6023(4) 0.0635(3) 0.052(2) Uani 1 d .
H45A H 0.9486 0.6496 0.0602 0.063 Uiso 1 calc R
C46 C 0.9344(6) 0.5388(4) 0.0804(2) 0.0383(16) Uani 1 d .
H46A H 0.8593 0.5430 0.0883 0.046 Uiso 1 calc R
C51 C 1.0047(5) 0.3803(4) 0.15549(16) 0.0269(12) Uani 1 d .
C52 C 1.0798(5) 0.4371(4) 0.16655(18) 0.0337(14) Uani 1 d .
H52A H 1.0933 0.4799 0.1500 0.040 Uiso 1 calc R
C53 C 1.1355(6) 0.4321(5) 0.2016(2) 0.0446(18) Uani 1 d .
H53A H 1.1859 0.4716 0.2091 0.054 Uiso 1 calc R
C54 C 1.1173(7) 0.3701(5) 0.2252(2) 0.053(2) Uani 1 d .
H54A H 1.1560 0.3663 0.2490 0.063 Uiso 1 calc R
C55 C 1.0436(7) 0.3131(5) 0.2149(2) 0.052(2) Uani 1 d .
H55A H 1.0312 0.2705 0.2318 0.063 Uiso 1 calc R
C56 C 0.9866(6) 0.3172(4) 0.17977(18) 0.0363(15) Uani 1 d .
H56A H 0.9363 0.2775 0.1726 0.044 Uiso 1 calc R
C61 C 0.9847(5) 0.3064(3) 0.08094(17) 0.0245(12) Uani 1 d .
C62 C 0.9709(5) 0.3091(4) 0.04103(19) 0.0364(15) Uani 1 d .
H62A H 0.9333 0.3517 0.0296 0.044 Uiso 1 calc R
C63 C 1.0114(6) 0.2505(5) 0.0179(2) 0.0431(17) Uani 1 d .
H63A H 1.0021 0.2536 -0.0092 0.052 Uiso 1 calc R
C64 C 1.0652(6) 0.1878(4) 0.0337(2) 0.0404(16) Uani 1 d .
H64A H 1.0936 0.1481 0.0175 0.049 Uiso 1 calc R
C65 C 1.0771(7) 0.1833(4) 0.0727(2) 0.051(2) Uani 1 d .
H65A H 1.1123 0.1393 0.0837 0.061 Uiso 1 calc R
C66 C 1.0382(7) 0.2426(4) 0.0968(2) 0.0437(18) Uani 1 d .
H66A H 1.0485 0.2392 0.1240 0.052 Uiso 1 calc R

loop_
_atom_site_aniso_label
_atom_site_aniso_U_11
_atom_site_aniso_U_22
_atom_site_aniso_U_33
_atom_site_aniso_U_23
_atom_site_aniso_U_13
_atom_site_aniso_U_12
Os 0.01758(10) 0.01813(10) 0.02086(10) 0.00128(8) 0.00077(8) 0.00145(8)
P1 0.0189(6) 0.0186(6) 0.0286(7) 0.0006(6) 0.0020(5) 0.0008(5)
P2 0.0193(6) 0.0200(6) 0.0234(7) 0.0000(5) 0.0008(5) 0.0021(5)
Cl1 0.0307(8) 0.0494(9) 0.0316(8) 0.0061(7) -0.0022(6) 0.0049(7)
Cl2 0.0400(9) 0.0386(9) 0.0440(9) -0.0120(7) -0.0010(7) -0.0008(7)
Cl4 0.0377(8) 0.0295(8) 0.0509(10) 0.0058(7) 0.0073(7) -0.0009(7)
Cl3 0.0523(11) 0.0276(9) 0.0900(15) -0.0262(9) 0.0134(10) -0.0074(8)
O1 0.035(2) 0.024(2) 0.038(3) -0.005(2) -0.001(2) 0.0025(19)
O2 0.042(3) 0.027(2) 0.042(3) -0.016(2) 0.004(2) -0.006(2)
C1 0.022(3) 0.026(3) 0.043(4) -0.014(3) 0.005(3) 0.003(2)
C2 0.017(2) 0.027(3) 0.034(3) -0.001(2) 0.002(2) -0.001(2)
C3 0.034(3) 0.025(3) 0.054(4) -0.003(3) 0.006(3) -0.001(3)
C4 0.027(3) 0.020(3) 0.044(4) -0.002(2) 0.012(3) -0.005(2)
C11 0.019(3) 0.026(3) 0.033(3) -0.004(2) -0.001(2) 0.005(2)
C12 0.029(3) 0.032(3) 0.043(4) -0.007(3) 0.001(3) -0.002(3)
C13 0.031(3) 0.044(4) 0.057(5) -0.018(4) -0.010(3) -0.001(3)
C14 0.031(3) 0.064(5) 0.042(4) -0.014(4) -0.013(3) 0.015(4)
C15 0.031(3) 0.054(4) 0.029(3) 0.001(3) -0.002(3) 0.012(3)
C16 0.023(3) 0.038(3) 0.029(3) 0.000(3) 0.001(2) 0.002(3)
C21 0.022(3) 0.021(3) 0.029(3) 0.004(2) 0.007(2) 0.001(2)
C22 0.031(3) 0.033(3) 0.032(3) 0.005(3) 0.005(3) 0.008(3)
C23 0.042(4) 0.031(3) 0.054(4) 0.003(3) 0.015(3) 0.012(3)
C24 0.043(4) 0.030(3) 0.056(5) -0.013(3) 0.017(3) 0.002(3)
C25 0.036(4) 0.047(4) 0.035(4) -0.013(3) 0.009(3) -0.005(3)
C26 0.028(3) 0.032(3) 0.031(3) -0.001(3) 0.004(2) 0.000(3)
C31 0.022(3) 0.024(3) 0.034(3) 0.006(2) 0.002(2) 0.000(2)
C32 0.034(4) 0.032(4) 0.067(5) 0.006(3) 0.016(3) -0.001(3)
C33 0.038(4) 0.025(3) 0.092(6) 0.021(4) 0.006(4) 0.003(3)
C34 0.043(4) 0.038(4) 0.058(5) 0.020(3) -0.001(3) -0.015(3)
C35 0.052(5) 0.047(4) 0.061(5) 0.004(4) 0.022(4) -0.014(4)
C36 0.045(4) 0.025(3) 0.063(5) 0.002(3) 0.024(4) -0.005(3)
C41 0.022(3) 0.027(3) 0.017(2) 0.000(2) 0.001(2) 0.001(2)
C42 0.027(3) 0.023(3) 0.057(4) 0.009(3) 0.009(3) 0.005(3)
C43 0.028(3) 0.035(4) 0.054(4) 0.006(3) 0.013(3) 0.001(3)
C44 0.033(3) 0.028(3) 0.041(4) 0.006(3) 0.009(3) -0.004(3)
C45 0.044(4) 0.028(4) 0.084(6) 0.019(4) 0.025(4) 0.009(3)
C46 0.030(3) 0.034(3) 0.052(4) 0.009(3) 0.018(3) 0.008(3)
C51 0.025(3) 0.034(3) 0.022(3) 0.000(2) 0.001(2) 0.009(3)
C52 0.032(3) 0.040(4) 0.029(3) -0.003(3) -0.006(3) 0.001(3)
C53 0.041(4) 0.060(5) 0.033(4) -0.012(3) -0.011(3) 0.006(4)
C54 0.053(5) 0.077(6) 0.028(3) -0.006(4) -0.007(3) 0.022(4)
C55 0.056(5) 0.069(5) 0.033(4) 0.018(4) 0.013(3) 0.029(4)
C56 0.035(3) 0.047(4) 0.027(3) 0.007(3) 0.006(3) 0.012(3)
C61 0.021(3) 0.020(3) 0.033(3) -0.005(2) 0.006(2) 0.001(2)
C62 0.034(3) 0.043(4) 0.033(3) -0.009(3) -0.011(3) 0.010(3)
C63 0.036(4) 0.056(5) 0.038(4) -0.021(3) -0.008(3) 0.004(3)
C64 0.042(4) 0.027(3) 0.053(4) -0.016(3) 0.014(3) -0.002(3)
C65 0.076(6) 0.023(3) 0.053(5) 0.005(3) 0.021(4) 0.017(4)
C66 0.066(5) 0.032(3) 0.034(4) 0.004(3) 0.014(3) 0.020(3)

loop_
_atom_type_symbol
_atom_type_description
_atom_type_scat_dispersion_real
_atom_type_scat_dispersion_imag
_atom_type_scat_source
C C 0.0033 0.0016 'International Tables Vol C Tables 4.2.6.8 and 6.1.1.4'
H H 0.0000 0.0000 'International Tables Vol C Tables 4.2.6.8 and 6.1.1.4'
O O 0.0106 0.0060 'International Tables Vol C Tables 4.2.6.8 and 6.1.1.4'
P P 0.1023 0.0942 'International Tables Vol C Tables 4.2.6.8 and 6.1.1.4'
Os Os -1.2165 7.6030 'International Tables Vol C Tables 4.2.6.8 and 6.1.1.4'
Cl Cl 0.1484 0.1585 'International Tables Vol C Tables 4.2.6.8 and 6.1.1.4'

loop_
_geom_angle_atom_site_label_1
_geom_angle_atom_site_label_2
_geom_angle_atom_site_label_3
_geom_angle
_geom_angle_publ_flag
C1 Os C2 93.0(2) y
C1 Os C4 94.4(2) y
C2 Os C4 172.3(3) y
C1 Os P2 94.22(18) y
C2 Os P2 88.78(17) y
C4 Os P2 92.57(16) y
C1 Os P1 85.13(18) y
C2 Os P1 91.84(17) y
C4 Os P1 86.89(16) y
P2 Os P1 179.12(5) y
C1 Os Cl1 173.31(18) y
C2 Os Cl1 80.39(18) y
C4 Os Cl1 92.22(18) y
P2 Os Cl1 84.89(5) y
P1 Os Cl1 95.83(5) y
C11 P1 C21 104.2(3) ?
C11 P1 C31 104.1(3) ?
C21 P1 C31 100.9(3) ?
C11 P1 Os 116.92(19) ?
C21 P1 Os 115.00(19) ?
C31 P1 Os 113.87(19) ?
C41 P2 C51 103.5(3) ?
C41 P2 C61 101.3(2) ?
C51 P2 C61 103.8(3) ?
C41 P2 Os 118.61(18) ?
C51 P2 Os 114.43(19) ?
C61 P2 Os 113.33(19) ?
O1 C1 Os 175.2(6) y
O2 C2 Os 174.6(5) y
C4 C3 Cl2 121.9(5) y
C4 C3 Cl3 126.7(6) y
Cl2 C3 Cl3 111.3(4) y
C3 C4 Cl4 110.9(5) y
C3 C4 Os 134.2(5) y
Cl4 C4 Os 114.7(3) y
C12 C11 C16 118.9(6) ?
C12 C11 P1 122.3(5) ?
C16 C11 P1 118.8(5) ?
C11 C12 C13 119.6(7) ?
C14 C13 C12 120.6(7) ?
C13 C14 C15 120.5(6) ?
C14 C15 C16 119.8(7) ?
C15 C16 C11 120.6(6) ?
C26 C21 C22 119.0(6) ?
C26 C21 P1 117.7(4) ?
C22 C21 P1 123.2(5) ?
C23 C22 C21 120.3(6) ?
C22 C23 C24 120.0(7) ?
C25 C24 C23 120.1(6) ?
C24 C25 C26 120.1(7) ?
C25 C26 C21 120.4(6) ?
C32 C31 C36 117.5(6) ?
C32 C31 P1 121.6(5) ?
C36 C31 P1 120.9(5) ?
C31 C32 C33 121.3(7) ?
C34 C33 C32 120.4(7) ?
C33 C34 C35 118.8(7) ?
C36 C35 C34 121.2(7) ?
C35 C36 C31 120.7(7) ?
C46 C41 C42 119.2(6) ?
C46 C41 P2 122.5(4) ?
C42 C41 P2 118.2(4) ?
C43 C42 C41 119.6(6) ?
C44 C43 C42 120.9(6) ?
C43 C44 C45 119.6(6) ?
C44 C45 C46 120.5(6) ?
C41 C46 C45 120.1(6) ?
C52 C51 C56 119.2(6) ?
C52 C51 P2 121.6(5) ?
C56 C51 P2 119.2(5) ?
C51 C52 C53 120.8(7) ?
C54 C53 C52 119.6(7) ?
C53 C54 C55 120.7(7) ?
C54 C55 C56 120.5(7) ?
C51 C56 C55 119.2(7) ?
C66 C61 C62 118.4(6) ?
C66 C61 P2 123.6(5) ?
C62 C61 P2 118.0(5) ?
C63 C62 C61 120.5(6) ?
C64 C63 C62 121.1(7) ?
C65 C64 C63 119.2(6) ?
C64 C65 C66 120.9(7) ?
C61 C66 C65 119.8(7) ?

loop_
_geom_bond_atom_site_label_1
_geom_bond_atom_site_label_2
_geom_bond_distance
_geom_bond_publ_flag
Os C1 1.901(8) y
Os C2 1.941(6) y
Os C4 2.151(6) y
Os P2 2.4421(14) y
Os P1 2.4477(14) y
Os Cl1 2.4757(16) y
P1 C11 1.822(6) ?
P1 C21 1.831(6) ?
P1 C31 1.844(6) ?
P2 C41 1.833(6) ?
P2 C51 1.834(6) ?
P2 C61 1.839(6) ?
Cl2 C3 1.707(8) y
Cl4 C4 1.847(7) y
Cl3 C3 1.768(7) y
O1 C1 1.034(8) y
O2 C2 1.128(7) y
C3 C4 1.293(9) y
C11 C12 1.395(8) ?
C11 C16 1.398(8) ?
C12 C13 1.400(10) ?
C13 C14 1.371(11) ?
C14 C15 1.373(11) ?
C15 C16 1.392(9) ?
C21 C26 1.391(8) ?
C21 C22 1.401(8) ?
C22 C23 1.385(9) ?
C23 C24 1.389(11) ?
C24 C25 1.382(10) ?
C25 C26 1.389(9) ?
C31 C32 1.374(9) ?
C31 C36 1.395(9) ?
C32 C33 1.394(9) ?
C33 C34 1.363(11) ?
C34 C35 1.373(11) ?
C35 C36 1.372(10) ?
C41 C46 1.372(8) ?
C41 C42 1.402(8) ?
C42 C43 1.389(9) ?
C43 C44 1.367(9) ?
C44 C45 1.374(9) ?
C45 C46 1.399(9) ?
C51 C52 1.389(9) ?
C51 C56 1.394(9) ?
C52 C53 1.391(9) ?
C53 C54 1.364(12) ?
C54 C55 1.374(12) ?
C55 C56 1.399(10) ?
C61 C66 1.389(9) ?
C61 C62 1.393(9) ?
C62 C63 1.379(9) ?
C63 C64 1.374(10) ?
C64 C65 1.361(11) ?
C65 C66 1.403(9) ?
